data_4324503
loop_
_publ_author_name
'Jeong Hak Lim'
'Jung Hee Yoon'
'Sang Yup Choi'
'Dae Won Ryu'
'Eui Kwan Koh'
'Chang Seop Hong'

_publ_section_title
;
 Cyano-Bridged Pentanuclear and Honeycomblike MIIICuII (M = Fe, Cr)
 Bimetallic Assemblies: Structural Variations Modulated by Side Groups of
 Macrocyclic Ligands and Magnetic Properties
;
_journal_name_full 'Inorganic Chemistry'
_journal_page_first 1749
_journal_page_last 1757
_journal_paper_doi 10.1021/ic102179n
_journal_volume 50
_journal_year 2011
_chemical_formula_sum 'C72 H120 Cu3 Fe2 N24'
_chemical_formula_weight 1624.24
_chemical_name_systematic
;
 ?
;
_space_group_IT_number 2
_symmetry_cell_setting triclinic
_symmetry_space_group_name_Hall '-P 1'
_symmetry_space_group_name_H-M 'P -1'
_atom_sites_solution_hydrogens geom
_atom_sites_solution_primary direct
_atom_sites_solution_secondary difmap
_audit_creation_method SHELXL-97
_cell_angle_alpha 64.3460(10)
_cell_angle_beta 74.7280(10)
_cell_angle_gamma 83.2070(10)
_cell_formula_units_Z 1
_cell_length_a 9.8567(3)
_cell_length_b 16.1182(5)
_cell_length_c 17.1430(5)
_cell_measurement_reflns_used 6532
_cell_measurement_temperature 293(2)
_cell_measurement_theta_max 25.802
_cell_measurement_theta_min 2.229
_cell_volume 2368.35(13)
_computing_structure_refinement 'SHELXL-97 (Sheldrick, 1997)'
_diffrn_ambient_temperature 293(2)
_diffrn_measured_fraction_theta_full 0.983
_diffrn_measured_fraction_theta_max 0.983
_diffrn_measurement_device_type 'CCD area detector'
_diffrn_measurement_method 'omega scans'
_diffrn_radiation_monochromator graphite
_diffrn_radiation_source 'fine-focus sealed tube'
_diffrn_radiation_type MoK\a
_diffrn_radiation_wavelength 0.71073
_diffrn_reflns_av_R_equivalents 0.0249
_diffrn_reflns_av_sigmaI/netI 0.0293
_diffrn_reflns_limit_h_max 12
_diffrn_reflns_limit_h_min -13
_diffrn_reflns_limit_k_max 21
_diffrn_reflns_limit_k_min -21
_diffrn_reflns_limit_l_max 21
_diffrn_reflns_limit_l_min -22
_diffrn_reflns_number 39046
_diffrn_reflns_theta_full 28.29
_diffrn_reflns_theta_max 28.29
_diffrn_reflns_theta_min 1.36
_exptl_absorpt_coefficient_mu 1.009
_exptl_absorpt_correction_T_max 0.9236
_exptl_absorpt_correction_T_min 0.8237
_exptl_absorpt_correction_type multi-scan
_exptl_absorpt_process_details SADABS
_exptl_crystal_density_diffrn 1.139
_exptl_crystal_F_000 859
_exptl_crystal_size_max 0.20
_exptl_crystal_size_mid 0.10
_exptl_crystal_size_min 0.08
_platon_squeeze_details ' ?'
_refine_diff_density_max 0.466
_refine_diff_density_min -0.720
_refine_diff_density_rms 0.051
_refine_ls_extinction_method none
_refine_ls_goodness_of_fit_ref 1.054
_refine_ls_hydrogen_treatment constr
_refine_ls_matrix_type full
_refine_ls_number_parameters 463
_refine_ls_number_reflns 11562
_refine_ls_number_restraints 0
_refine_ls_restrained_S_all 1.054
_refine_ls_R_factor_all 0.0366
_refine_ls_R_factor_gt 0.0280
_refine_ls_shift/su_max 0.003
_refine_ls_shift/su_mean 0.000
_refine_ls_structure_factor_coef Fsqd
_refine_ls_weighting_details 'calc w=1/[\s^2^(Fo^2^)+(0.0430P)^2^+0.0000P] where P=(Fo^2^+2Fc^2^)/3'
_refine_ls_weighting_scheme calc
_refine_ls_wR_factor_gt 0.0715
_refine_ls_wR_factor_ref 0.0735
_reflns_number_gt 9324
_reflns_number_total 11562
_reflns_threshold_expression >2sigma(I)
_cod_data_source_file ic102179n_si_002.cif
_cod_data_source_block squeezed
_cod_original_cell_volume 2368.35(12)
_cod_database_code 4324503

loop_
_symmetry_equiv_pos_as_xyz
'x, y, z'
'-x, -y, -z'

loop_
_atom_site_label
_atom_site_type_symbol
_atom_site_fract_x
_atom_site_fract_y
_atom_site_fract_z
_atom_site_U_iso_or_equiv
_atom_site_adp_type
_atom_site_occupancy
_atom_site_symmetry_multiplicity
_atom_site_calc_flag
_atom_site_refinement_flags
Fe1 Fe 0.587181(18) 0.646642(12) 0.655649(11) 0.01511(5) Uani 1 1 d .
C1 C 0.63118(15) 0.61287(10) 0.76941(9) 0.0237(3) Uani 1 1 d .
N1 N 0.65631(16) 0.59170(11) 0.83754(9) 0.0423(4) Uani 1 1 d .
C2 C 0.78130(14) 0.62515(9) 0.60621(8) 0.0182(3) Uani 1 1 d .
N2 N 0.89229(12) 0.60756(8) 0.57424(8) 0.0241(3) Uani 1 1 d .
C3 C 0.61577(14) 0.77592(9) 0.62246(8) 0.0202(3) Uani 1 1 d .
N3 N 0.62696(14) 0.85367(8) 0.60119(8) 0.0296(3) Uani 1 1 d .
C4 C 0.38910(14) 0.66215(9) 0.70643(8) 0.0194(3) Uani 1 1 d .
N4 N 0.27274(13) 0.67012(8) 0.73809(8) 0.0263(3) Uani 1 1 d .
C5 C 0.55964(13) 0.68318(8) 0.53682(9) 0.0185(3) Uani 1 1 d .
N5 N 0.55241(13) 0.70628(8) 0.46427(8) 0.0247(3) Uani 1 1 d .
C6 C 0.55418(13) 0.51818(9) 0.68644(8) 0.0182(3) Uani 1 1 d .
N6 N 0.53865(13) 0.44236(8) 0.70221(8) 0.0249(3) Uani 1 1 d .
Cu1 Cu 0.5000 0.5000 1.0000 0.03000(7) Uani 1 2 d S
N7 N 0.66845(11) 0.47210(8) 1.05408(7) 0.0209(2) Uani 1 1 d .
H7 H 0.6347 0.4434 1.1141 0.025 Uiso 1 1 calc R
N8 N 0.49373(12) 0.37337(8) 1.00147(7) 0.0221(2) Uani 1 1 d .
H8 H 0.4450 0.3386 1.0578 0.026 Uiso 1 1 calc R
C7 C 0.88109(15) 0.64695(10) 1.07141(9) 0.0258(3) Uani 1 1 d .
H7A H 0.9473 0.6398 1.1070 0.031 Uiso 1 1 calc R
H7B H 0.9286 0.6786 1.0091 0.031 Uiso 1 1 calc R
C8 C 0.83403(15) 0.55235(10) 1.08922(9) 0.0242(3) Uani 1 1 d .
H8A H 0.7924 0.5190 1.1523 0.029 Uiso 1 1 calc R
H8B H 0.9149 0.5176 1.0728 0.029 Uiso 1 1 calc R
C9 C 0.72668(14) 0.56162(9) 1.03572(9) 0.0208(3) Uani 1 1 d .
H9 H 0.7727 0.5914 0.9722 0.025 Uiso 1 1 calc R
C10 C 0.77632(14) 0.40983(10) 1.02941(10) 0.0243(3) Uani 1 1 d .
H10A H 0.8497 0.3989 1.0610 0.029 Uiso 1 1 calc R
H10B H 0.8188 0.4391 0.9661 0.029 Uiso 1 1 calc R
C11 C 0.71302(15) 0.31848(10) 1.05174(10) 0.0263(3) Uani 1 1 d .
H11A H 0.6541 0.2966 1.1118 0.032 Uiso 1 1 calc R
H11B H 0.7890 0.2743 1.0517 0.032 Uiso 1 1 calc R
C12 C 0.62561(15) 0.31911(10) 0.99012(9) 0.0241(3) Uani 1 1 d .
H12 H 0.5986 0.2555 1.0088 0.029 Uiso 1 1 calc R
C13 C 0.70668(16) 0.35500(12) 0.89363(10) 0.0318(3) Uani 1 1 d .
H13A H 0.6540 0.3438 0.8594 0.048 Uiso 1 1 calc R
H13B H 0.7959 0.3240 0.8896 0.048 Uiso 1 1 calc R
H13C H 0.7215 0.4199 0.8708 0.048 Uiso 1 1 calc R
C14 C 0.39750(14) 0.37917(9) 0.94488(9) 0.0215(3) Uani 1 1 d .
H14 H 0.4471 0.4110 0.8823 0.026 Uiso 1 1 calc R
C15 C 0.35067(16) 0.28534(10) 0.95989(10) 0.0274(3) Uani 1 1 d .
H15A H 0.3092 0.2505 1.0227 0.033 Uiso 1 1 calc R
H15B H 0.4319 0.2514 0.9425 0.033 Uiso 1 1 calc R
C16 C 0.24355(16) 0.29587(10) 0.90599(10) 0.0285(3) Uani 1 1 d .
H16A H 0.2876 0.3254 0.8429 0.034 Uiso 1 1 calc R
H16B H 0.2115 0.2356 0.9190 0.034 Uiso 1 1 calc R
Cu2 Cu 0.0000 0.5000 0.5000 0.01639(6) Uani 1 2 d S
N9 N 0.15173(11) 0.59479(7) 0.42099(7) 0.0164(2) Uani 1 1 d .
H9A H 0.2101 0.5729 0.3832 0.020 Uiso 1 1 calc R
N10 N -0.11805(11) 0.58102(7) 0.41146(7) 0.0165(2) Uani 1 1 d .
H10 H -0.1721 0.6149 0.4391 0.020 Uiso 1 1 calc R
C17 C 0.31313(13) 0.52848(9) 0.52377(9) 0.0212(3) Uani 1 1 d .
H17A H 0.3900 0.5477 0.5376 0.025 Uiso 1 1 calc R
H17B H 0.3540 0.4964 0.4864 0.025 Uiso 1 1 calc R
C18 C 0.23866(13) 0.61401(9) 0.47023(9) 0.0189(3) Uani 1 1 d .
H18A H 0.1788 0.6387 0.5101 0.023 Uiso 1 1 calc R
H18B H 0.3081 0.6603 0.4281 0.023 Uiso 1 1 calc R
C19 C 0.08201(14) 0.67939(8) 0.36635(8) 0.0186(3) Uani 1 1 d .
H19 H 0.0302 0.7080 0.4057 0.022 Uiso 1 1 calc R
C20 C 0.18320(15) 0.75120(9) 0.28900(9) 0.0259(3) Uani 1 1 d .
H20A H 0.2495 0.7693 0.3117 0.031 Uiso 1 1 calc R
H20B H 0.2359 0.7249 0.2486 0.031 Uiso 1 1 calc R
C21 C 0.10089(17) 0.83556(10) 0.23897(11) 0.0342(4) Uani 1 1 d .
H21A H 0.0532 0.8640 0.2785 0.041 Uiso 1 1 calc R
H21B H 0.1656 0.8802 0.1893 0.041 Uiso 1 1 calc R
C22 C -0.00665(17) 0.80888(11) 0.20458(10) 0.0338(4) Uani 1 1 d .
H22A H 0.0419 0.7869 0.1600 0.041 Uiso 1 1 calc R
H22B H -0.0613 0.8627 0.1764 0.041 Uiso 1 1 calc R
C23 C -0.10518(15) 0.73417(10) 0.27966(10) 0.0264(3) Uani 1 1 d .
H23A H -0.1663 0.7147 0.2547 0.032 Uiso 1 1 calc R
H23B H -0.1638 0.7594 0.3195 0.032 Uiso 1 1 calc R
C24 C -0.02458(13) 0.65064(9) 0.33277(8) 0.0187(3) Uani 1 1 d .
H24 H 0.0259 0.6216 0.2935 0.022 Uiso 1 1 calc R
C25 C -0.22361(14) 0.53930(9) 0.38991(9) 0.0203(3) Uani 1 1 d .
H25 H -0.2857 0.5889 0.3610 0.024 Uiso 1 1 calc R
C26 C -0.15413(16) 0.49694(10) 0.32535(9) 0.0262(3) Uani 1 1 d .
H26A H -0.1153 0.5448 0.2681 0.039 Uiso 1 1 calc R
H26B H -0.2228 0.4633 0.3200 0.039 Uiso 1 1 calc R
H26C H -0.0803 0.4559 0.3472 0.039 Uiso 1 1 calc R
Cu3 Cu 0.5000 1.0000 0.5000 0.02629(7) Uani 1 2 d S
N11 N 0.70123(13) 1.01860(8) 0.42346(8) 0.0241(3) Uani 1 1 d .
H11 H 0.7478 0.9685 0.4557 0.029 Uiso 1 1 calc R
N12 N 0.44298(13) 0.91755(8) 0.45287(8) 0.0240(3) Uani 1 1 d .
H12A H 0.4722 0.8599 0.4851 0.029 Uiso 1 1 calc R
C27 C 0.92199(16) 1.10283(11) 0.39567(11) 0.0330(3) Uani 1 1 d .
H27A H 0.9489 1.1148 0.3331 0.040 Uiso 1 1 calc R
H27B H 0.9633 1.0444 0.4286 0.040 Uiso 1 1 calc R
C28 C 0.76284(15) 1.09663(9) 0.42758(9) 0.0248(3) Uani 1 1 d .
H28 H 0.7230 1.1541 0.3898 0.030 Uiso 1 1 calc R
C29 C 0.73662(17) 1.01797(10) 0.33360(10) 0.0276(3) Uani 1 1 d .
H29 H 0.8387 1.0100 0.3166 0.033 Uiso 1 1 calc R
C30 C 0.66661(17) 0.93519(10) 0.33906(10) 0.0303(3) Uani 1 1 d .
H30A H 0.7029 0.9298 0.2831 0.036 Uiso 1 1 calc R
H30B H 0.6948 0.8801 0.3852 0.036 Uiso 1 1 calc R
C31 C 0.50710(17) 0.93736(10) 0.35817(10) 0.0299(3) Uani 1 1 d .
H31A H 0.4763 0.9976 0.3206 0.036 Uiso 1 1 calc R
H31B H 0.4754 0.8922 0.3437 0.036 Uiso 1 1 calc R
C32 C 0.28612(16) 0.91436(9) 0.47642(10) 0.0255(3) Uani 1 1 d .
H32 H 0.2512 0.9736 0.4381 0.031 Uiso 1 1 calc R
C33 C 0.22732(17) 0.83831(11) 0.46460(12) 0.0335(4) Uani 1 1 d .
H33A H 0.2671 0.7796 0.4983 0.040 Uiso 1 1 calc R
H33B H 0.2545 0.8494 0.4022 0.040 Uiso 1 1 calc R
C34 C 0.06716(17) 0.83402(11) 0.49605(12) 0.0361(4) Uani 1 1 d .
H34A H 0.0268 0.8905 0.4587 0.043 Uiso 1 1 calc R
H34B H 0.0331 0.7833 0.4904 0.043 Uiso 1 1 calc R
C35 C 0.02077(17) 0.82105(12) 0.59172(12) 0.0394(4) Uani 1 1 d .
H35A H 0.0539 0.7618 0.6296 0.047 Uiso 1 1 calc R
H35B H -0.0812 0.8213 0.6094 0.047 Uiso 1 1 calc R
C36 C 0.69715(18) 1.10852(10) 0.26382(10) 0.0316(3) Uani 1 1 d .
H36A H 0.6016 1.1241 0.2847 0.047 Uiso 1 1 calc R
H36B H 0.7065 1.1025 0.2093 0.047 Uiso 1 1 calc R
H36C H 0.7584 1.1562 0.2534 0.047 Uiso 1 1 calc R

loop_
_atom_site_aniso_label
_atom_site_aniso_U_11
_atom_site_aniso_U_22
_atom_site_aniso_U_33
_atom_site_aniso_U_23
_atom_site_aniso_U_13
_atom_site_aniso_U_12
Fe1 0.01808(10) 0.01484(9) 0.01213(9) -0.00570(7) -0.00349(7) 0.00091(7)
C1 0.0242(7) 0.0282(7) 0.0199(7) -0.0132(6) -0.0041(5) 0.0058(6)
N1 0.0456(9) 0.0617(10) 0.0251(7) -0.0248(7) -0.0147(6) 0.0208(7)
C2 0.0232(7) 0.0178(6) 0.0147(6) -0.0062(5) -0.0067(5) -0.0011(5)
N2 0.0229(6) 0.0310(6) 0.0212(6) -0.0130(5) -0.0065(5) 0.0007(5)
C3 0.0243(7) 0.0224(7) 0.0148(6) -0.0083(5) -0.0054(5) 0.0004(5)
N3 0.0401(7) 0.0215(6) 0.0278(6) -0.0101(5) -0.0086(6) -0.0027(5)
C4 0.0261(7) 0.0159(6) 0.0158(6) -0.0056(5) -0.0062(5) 0.0000(5)
N4 0.0250(7) 0.0239(6) 0.0265(6) -0.0091(5) -0.0031(5) 0.0004(5)
C5 0.0207(7) 0.0142(6) 0.0201(7) -0.0070(5) -0.0047(5) 0.0006(5)
N5 0.0329(7) 0.0217(6) 0.0202(6) -0.0071(5) -0.0097(5) -0.0021(5)
C6 0.0197(6) 0.0217(7) 0.0129(6) -0.0074(5) -0.0041(5) 0.0022(5)
N6 0.0321(7) 0.0218(6) 0.0206(6) -0.0092(5) -0.0058(5) 0.0006(5)
Cu1 0.02374(13) 0.04262(16) 0.04575(16) -0.03633(14) -0.01880(12) 0.01456(11)
N7 0.0208(6) 0.0275(6) 0.0176(5) -0.0127(5) -0.0045(4) 0.0008(5)
N8 0.0210(6) 0.0310(6) 0.0182(6) -0.0137(5) -0.0065(5) 0.0032(5)
C7 0.0252(7) 0.0307(8) 0.0222(7) -0.0098(6) -0.0068(6) -0.0048(6)
C8 0.0241(7) 0.0290(7) 0.0212(7) -0.0108(6) -0.0074(6) -0.0001(6)
C9 0.0221(7) 0.0268(7) 0.0159(6) -0.0111(5) -0.0040(5) -0.0011(5)
C10 0.0205(7) 0.0304(7) 0.0264(7) -0.0155(6) -0.0093(6) 0.0064(6)
C11 0.0272(7) 0.0275(7) 0.0269(7) -0.0120(6) -0.0125(6) 0.0057(6)
C12 0.0266(7) 0.0213(7) 0.0285(7) -0.0130(6) -0.0114(6) 0.0059(5)
C13 0.0271(8) 0.0467(9) 0.0312(8) -0.0264(7) -0.0093(6) 0.0113(7)
C14 0.0238(7) 0.0268(7) 0.0165(6) -0.0111(5) -0.0061(5) 0.0014(5)
C15 0.0290(8) 0.0284(7) 0.0283(8) -0.0141(6) -0.0095(6) 0.0011(6)
C16 0.0310(8) 0.0295(8) 0.0299(8) -0.0152(6) -0.0093(6) -0.0028(6)
Cu2 0.01655(11) 0.01744(11) 0.01609(11) -0.00583(9) -0.00678(8) -0.00166(8)
N9 0.0160(5) 0.0180(5) 0.0179(5) -0.0100(4) -0.0044(4) 0.0011(4)
N10 0.0181(5) 0.0170(5) 0.0171(5) -0.0090(4) -0.0057(4) 0.0015(4)
C17 0.0151(6) 0.0262(7) 0.0272(7) -0.0148(6) -0.0072(5) 0.0009(5)
C18 0.0178(6) 0.0203(6) 0.0209(6) -0.0099(5) -0.0044(5) -0.0034(5)
C19 0.0213(7) 0.0163(6) 0.0181(6) -0.0075(5) -0.0043(5) 0.0011(5)
C20 0.0279(7) 0.0244(7) 0.0223(7) -0.0069(6) -0.0045(6) -0.0041(6)
C21 0.0379(9) 0.0224(7) 0.0301(8) -0.0007(6) -0.0052(7) -0.0037(6)
C22 0.0356(9) 0.0287(8) 0.0254(8) -0.0010(6) -0.0090(7) 0.0045(6)
C23 0.0278(8) 0.0250(7) 0.0239(7) -0.0071(6) -0.0096(6) 0.0043(6)
C24 0.0202(7) 0.0203(6) 0.0155(6) -0.0077(5) -0.0043(5) 0.0013(5)
C25 0.0214(7) 0.0212(6) 0.0236(7) -0.0106(5) -0.0129(5) 0.0029(5)
C26 0.0344(8) 0.0292(7) 0.0213(7) -0.0131(6) -0.0120(6) -0.0008(6)
Cu3 0.03838(15) 0.02423(13) 0.01977(12) -0.01095(10) -0.00541(10) -0.00953(10)
N11 0.0349(7) 0.0159(5) 0.0223(6) -0.0063(5) -0.0109(5) -0.0007(5)
N12 0.0345(7) 0.0171(5) 0.0229(6) -0.0081(5) -0.0109(5) -0.0007(5)
C27 0.0329(8) 0.0330(8) 0.0371(9) -0.0161(7) -0.0126(7) 0.0014(6)
C28 0.0335(8) 0.0148(6) 0.0272(7) -0.0068(5) -0.0123(6) 0.0000(5)
C29 0.0353(8) 0.0226(7) 0.0264(7) -0.0123(6) -0.0071(6) 0.0012(6)
C30 0.0422(9) 0.0244(7) 0.0294(8) -0.0164(6) -0.0080(7) 0.0006(6)
C31 0.0438(9) 0.0270(7) 0.0245(7) -0.0142(6) -0.0095(7) -0.0036(6)
C32 0.0343(8) 0.0166(6) 0.0294(7) -0.0095(6) -0.0150(6) 0.0026(6)
C33 0.0394(9) 0.0265(8) 0.0450(9) -0.0207(7) -0.0169(7) 0.0004(6)
C34 0.0367(9) 0.0291(8) 0.0548(11) -0.0234(8) -0.0225(8) 0.0038(7)
C35 0.0313(9) 0.0360(9) 0.0554(11) -0.0211(8) -0.0126(8) -0.0032(7)
C36 0.0469(10) 0.0250(7) 0.0224(7) -0.0090(6) -0.0085(7) -0.0015(7)

loop_
_atom_type_symbol
_atom_type_description
_atom_type_scat_dispersion_real
_atom_type_scat_dispersion_imag
_atom_type_scat_source
C C 0.0033 0.0016 'International Tables Vol C Tables 4.2.6.8 and 6.1.1.4'
H H 0.0000 0.0000 'International Tables Vol C Tables 4.2.6.8 and 6.1.1.4'
N N 0.0061 0.0033 'International Tables Vol C Tables 4.2.6.8 and 6.1.1.4'
Fe Fe 0.3463 0.8444 'International Tables Vol C Tables 4.2.6.8 and 6.1.1.4'
Cu Cu 0.3201 1.2651 'International Tables Vol C Tables 4.2.6.8 and 6.1.1.4'

loop_
_geom_angle_atom_site_label_1
_geom_angle_atom_site_label_2
_geom_angle_atom_site_label_3
_geom_angle
_geom_angle_site_symmetry_1
_geom_angle_site_symmetry_3
C2 Fe1 C1 89.73(5) . .
C2 Fe1 C3 94.11(5) . .
C1 Fe1 C3 90.91(6) . .
C2 Fe1 C5 85.87(5) . .
C1 Fe1 C5 175.18(6) . .
C3 Fe1 C5 87.43(5) . .
C2 Fe1 C6 86.78(5) . .
C1 Fe1 C6 90.75(6) . .
C3 Fe1 C6 178.12(5) . .
C5 Fe1 C6 90.98(5) . .
C2 Fe1 C4 177.12(5) . .
C1 Fe1 C4 90.67(6) . .
C3 Fe1 C4 88.74(5) . .
C5 Fe1 C4 93.82(5) . .
C6 Fe1 C4 90.36(5) . .
N1 C1 Fe1 179.06(15) . .
N2 C2 Fe1 173.97(12) . .
N3 C3 Fe1 176.69(12) . .
N4 C4 Fe1 178.58(12) . .
N5 C5 Fe1 175.57(12) . .
N6 C6 Fe1 177.58(12) . .
N7 Cu1 N7 180.0 2_667 .
N7 Cu1 N8 95.39(4) 2_667 2_667
N7 Cu1 N8 84.61(4) . 2_667
N7 Cu1 N8 84.61(4) 2_667 .
N7 Cu1 N8 95.39(4) . .
N8 Cu1 N8 180.00(6) 2_667 .
C10 N7 C9 113.25(10) . .
C10 N7 Cu1 116.24(8) . .
C9 N7 Cu1 107.54(8) . .
C14 N8 C12 114.79(10) . .
C14 N8 Cu1 107.95(8) . .
C12 N8 Cu1 120.91(8) . .
C16 C7 C8 110.95(12) 2_667 .
C7 C8 C9 110.54(12) . .
N7 C9 C14 106.85(10) . 2_667
N7 C9 C8 113.76(11) . .
C14 C9 C8 111.14(11) 2_667 .
N7 C10 C11 111.41(11) . .
C10 C11 C12 116.37(12) . .
N8 C12 C13 111.53(11) . .
N8 C12 C11 109.22(11) . .
C13 C12 C11 112.61(12) . .
N8 C14 C9 106.63(10) . 2_667
N8 C14 C15 113.50(11) . .
C9 C14 C15 111.80(11) 2_667 .
C14 C15 C16 111.03(12) . .
C7 C16 C15 110.38(12) 2_667 .
N9 Cu2 N9 180.000(1) . 2_566
N9 Cu2 N10 95.24(4) . 2_566
N9 Cu2 N10 84.76(4) 2_566 2_566
N9 Cu2 N10 84.76(4) . .
N9 Cu2 N10 95.24(4) 2_566 .
N10 Cu2 N10 180.000(1) 2_566 .
C18 N9 C19 112.14(10) . .
C18 N9 Cu2 114.03(8) . .
C19 N9 Cu2 107.35(7) . .
C24 N10 C25 114.73(10) . .
C24 N10 Cu2 108.62(7) . .
C25 N10 Cu2 120.98(8) . .
C18 C17 C25 116.34(11) . 2_566
N9 C18 C17 112.21(10) . .
N9 C19 C24 108.23(10) . .
N9 C19 C20 114.45(11) . .
C24 C19 C20 110.79(11) . .
C21 C20 C19 109.97(12) . .
C22 C21 C20 110.90(12) . .
C21 C22 C23 111.45(12) . .
C22 C23 C24 112.02(12) . .
N10 C24 C19 107.42(10) . .
N10 C24 C23 112.82(11) . .
C19 C24 C23 110.91(11) . .
N10 C25 C17 108.82(10) . 2_566
N10 C25 C26 111.97(11) . .
C17 C25 C26 113.09(11) 2_566 .
N12 Cu3 N12 180.000(1) 2_676 .
N12 Cu3 N11 84.96(5) 2_676 .
N12 Cu3 N11 95.04(5) . .
N12 Cu3 N11 95.04(5) 2_676 2_676
N12 Cu3 N11 84.96(5) . 2_676
N11 Cu3 N11 180.000(1) . 2_676
C29 N11 C28 114.86(11) . .
C29 N11 Cu3 121.68(9) . .
C28 N11 Cu3 107.67(9) . .
C31 N12 C32 113.76(11) . .
C31 N12 Cu3 116.59(9) . .
C32 N12 Cu3 107.62(8) . .
C28 C27 C35 111.52(13) . 2_676
N11 C28 C27 114.08(12) . .
N11 C28 C32 106.86(11) . 2_676
C27 C28 C32 111.57(12) . 2_676
N11 C29 C36 111.54(12) . .
N11 C29 C30 109.25(12) . .
C36 C29 C30 112.51(13) . .
C31 C30 C29 116.26(13) . .
N12 C31 C30 111.48(12) . .
N12 C32 C28 107.02(11) . 2_676
N12 C32 C33 113.74(12) . .
C28 C32 C33 111.14(12) 2_676 .
C32 C33 C34 111.30(13) . .
C35 C34 C33 110.82(13) . .
C34 C35 C27 111.12(14) . 2_676

loop_
_geom_bond_atom_site_label_1
_geom_bond_atom_site_label_2
_geom_bond_distance
_geom_bond_site_symmetry_2
Fe1 C2 1.9345(14) .
Fe1 C1 1.9386(14) .
Fe1 C3 1.9424(13) .
Fe1 C5 1.9455(13) .
Fe1 C6 1.9479(13) .
Fe1 C4 1.9519(14) .
C1 N1 1.1529(19) .
C2 N2 1.1502(18) .
C3 N3 1.1539(18) .
C4 N4 1.1507(18) .
C5 N5 1.1532(17) .
C6 N6 1.1518(17) .
Cu1 N7 2.0228(11) 2_667
Cu1 N7 2.0228(11) .
Cu1 N8 2.0383(12) 2_667
Cu1 N8 2.0383(12) .
N7 C10 1.4815(17) .
N7 C9 1.4892(17) .
N8 C14 1.4949(17) .
N8 C12 1.4959(18) .
C7 C16 1.516(2) 2_667
C7 C8 1.5242(19) .
C8 C9 1.5292(18) .
C9 C14 1.5178(19) 2_667
C10 C11 1.519(2) .
C11 C12 1.5253(19) .
C12 C13 1.515(2) .
C14 C9 1.5178(19) 2_667
C14 C15 1.5272(19) .
C15 C16 1.5276(19) .
C16 C7 1.516(2) 2_667
Cu2 N9 2.0217(10) .
Cu2 N9 2.0217(10) 2_566
Cu2 N10 2.0537(10) 2_566
Cu2 N10 2.0537(10) .
N9 C18 1.4877(16) .
N9 C19 1.4901(16) .
N10 C24 1.4856(16) .
N10 C25 1.5015(16) .
C17 C18 1.5172(18) .
C17 C25 1.5173(19) 2_566
C19 C24 1.5214(18) .
C19 C20 1.5298(18) .
C20 C21 1.529(2) .
C21 C22 1.521(2) .
C22 C23 1.525(2) .
C23 C24 1.5295(18) .
C25 C17 1.5173(19) 2_566
C25 C26 1.5180(19) .
Cu3 N12 2.0199(11) 2_676
Cu3 N12 2.0199(11) .
Cu3 N11 2.0432(12) .
Cu3 N11 2.0432(12) 2_676
N11 C29 1.4914(18) .
N11 C28 1.4953(17) .
N12 C31 1.4817(18) .
N12 C32 1.4927(19) .
C27 C28 1.519(2) .
C27 C35 1.526(2) 2_676
C28 C32 1.524(2) 2_676
C29 C36 1.520(2) .
C29 C30 1.530(2) .
C30 C31 1.519(2) .
C32 C28 1.524(2) 2_676
C32 C33 1.5246(19) .
C33 C34 1.527(2) .
C34 C35 1.508(2) .
C35 C27 1.526(2) 2_676

loop_
_platon_squeeze_void_nr
_platon_squeeze_void_average_x
_platon_squeeze_void_average_y
_platon_squeeze_void_average_z
_platon_squeeze_void_volume
_platon_squeeze_void_count_electrons
1 -0.028 0.000 0.000 608.8 172.4
